data_7201231
loop_
_publ_author_name
'Rajput, Lalit'
'Biradha, Kumar'

_publ_section_title
;
 Robust hydrogen bonding synthon in one-dimensional and two-dimensional
 coordination polymers of pyridine-appended reverse amides and amides
;
_journal_issue 7
_journal_name_full CrystEngComm
_journal_page_first 1220
_journal_paper_doi 10.1039/b906285h
_journal_volume 11
_journal_year 2009
_chemical_formula_sum 'C70 H64 Cu N10 O4 S2'
_chemical_formula_weight 1236.97
_chemical_name_systematic
;
?
;
_space_group_IT_number 14
_symmetry_cell_setting monoclinic
_symmetry_space_group_name_Hall '-P 2yn'
_symmetry_space_group_name_H-M 'P 1 21/n 1'
_atom_sites_solution_hydrogens geom
_atom_sites_solution_primary direct
_atom_sites_solution_secondary difmap
_audit_creation_method SHELXL-97
_cell_angle_alpha 90.00
_cell_angle_beta 101.1110(10)
_cell_angle_gamma 90.00
_cell_formula_units_Z 2
_cell_length_a 10.1435(4)
_cell_length_b 14.9724(7)
_cell_length_c 20.3506(9)
_cell_measurement_reflns_used 6054
_cell_measurement_temperature 293(2)
_cell_measurement_theta_max 26.17
_cell_measurement_theta_min 1.70
_cell_volume 3032.8(2)
_computing_structure_refinement 'SHELXL-97 (Sheldrick, 1997)'
_computing_structure_solution 'SHELXS-97 (Sheldrick, 1990)'
_diffrn_ambient_temperature 293(2)
_diffrn_measured_fraction_theta_full 0.997
_diffrn_measured_fraction_theta_max 0.997
_diffrn_measurement_device_type 'Bruker-APEX-2 CCD area detector'
_diffrn_measurement_method hemisphere
_diffrn_radiation_monochromator graphite
_diffrn_radiation_source 'fine-focus sealed tube'
_diffrn_radiation_type MoK\a
_diffrn_radiation_wavelength 0.71073
_diffrn_reflns_av_R_equivalents 0.0466
_diffrn_reflns_av_sigmaI/netI 0.0314
_diffrn_reflns_limit_h_max 12
_diffrn_reflns_limit_h_min -12
_diffrn_reflns_limit_k_max 18
_diffrn_reflns_limit_k_min -18
_diffrn_reflns_limit_l_max 25
_diffrn_reflns_limit_l_min -25
_diffrn_reflns_number 38303
_diffrn_reflns_theta_full 26.17
_diffrn_reflns_theta_max 26.17
_diffrn_reflns_theta_min 1.70
_exptl_absorpt_coefficient_mu 0.489
_exptl_absorpt_correction_T_max 0.952
_exptl_absorpt_correction_T_min 0.929
_exptl_absorpt_correction_type multi-scan
_exptl_absorpt_process_details SADABS
_exptl_crystal_colour 'dark green'
_exptl_crystal_density_diffrn 1.355
_exptl_crystal_density_meas ?
_exptl_crystal_density_method .
_exptl_crystal_description plates
_exptl_crystal_F_000 1294
_exptl_crystal_size_max 0.15
_exptl_crystal_size_mid 0.14
_exptl_crystal_size_min 0.10
_refine_diff_density_max 0.458
_refine_diff_density_min -0.357
_refine_diff_density_rms 0.047
_refine_ls_extinction_method none
_refine_ls_goodness_of_fit_ref 1.044
_refine_ls_hydrogen_treatment constr
_refine_ls_matrix_type full
_refine_ls_number_parameters 395
_refine_ls_number_reflns 6054
_refine_ls_number_restraints 0
_refine_ls_restrained_S_all 1.044
_refine_ls_R_factor_all 0.0680
_refine_ls_R_factor_gt 0.0448
_refine_ls_shift/su_max 0.000
_refine_ls_shift/su_mean 0.000
_refine_ls_structure_factor_coef Fsqd
_refine_ls_weighting_details 'calc w=1/[\s^2^(Fo^2^)+(0.1000P)^2^+0.0000P] where P=(Fo^2^+2Fc^2^)/3'
_refine_ls_weighting_scheme calc
_refine_ls_wR_factor_gt 0.1338
_refine_ls_wR_factor_ref 0.1536
_reflns_number_gt 4420
_reflns_number_total 6054
_reflns_threshold_expression >2sigma(I)
_cod_data_source_file b906285h.txt
_cod_data_source_block 3c
_cod_depositor_comments
;
The following automatic conversions were performed:
'_symmetry_cell_setting' value 'Monoclinic' changed to 'monoclinic'
according to '/home/saulius/struct/CIF-dictionaries/cif_core.dic'
dictionary named 'cif_core.dic' version 2.4.1 from 2010-06-29.

Automatic conversion script
Id: cif_fix_enum 1527 2010-12-29 10:47:43Z saulius 
;
_cod_original_sg_symbol_H-M P2(1)/n
_cod_database_code 7201231

loop_
_symmetry_equiv_pos_as_xyz
'x, y, z'
'-x+1/2, y+1/2, -z+1/2'
'-x, -y, -z'
'x-1/2, -y-1/2, z-1/2'

loop_
_atom_site_label
_atom_site_type_symbol
_atom_site_fract_x
_atom_site_fract_y
_atom_site_fract_z
_atom_site_U_iso_or_equiv
_atom_site_adp_type
_atom_site_occupancy
_atom_site_symmetry_multiplicity
_atom_site_calc_flag
_atom_site_refinement_flags
_atom_site_disorder_assembly
_atom_site_disorder_group
Cu1 Cu 0.5000 0.0000 0.0000 0.04198(16) Uani 1 2 d S . .
S100 S 0.58407(10) -0.28162(6) 0.10095(6) 0.0899(3) Uani 1 1 d . . .
N100 N 0.5381(2) -0.11028(14) 0.05243(10) 0.0478(5) Uani 1 1 d . . .
C100 C 0.5576(2) -0.18096(17) 0.07268(11) 0.0425(5) Uani 1 1 d . . .
N11 N 0.6807(2) 0.07552(14) -0.91791(9) 0.0450(5) Uani 1 1 d . . .
C11 C 0.8119(2) 0.08585(16) -0.80698(11) 0.0399(5) Uani 1 1 d . . .
C12 C 0.7243(2) 0.04181(17) -0.85705(11) 0.0426(5) Uani 1 1 d . . .
H12 H 0.6942 -0.0146 -0.8477 0.051 Uiso 1 1 calc R . .
C13 C 0.7302(3) 0.15448(18) -0.93149(12) 0.0512(6) Uani 1 1 d . . .
H13 H 0.6998 0.1798 -0.9734 0.061 Uiso 1 1 calc R . .
C14 C 0.8241(3) 0.19981(19) -0.88626(14) 0.0573(7) Uani 1 1 d . . .
H14 H 0.8604 0.2529 -0.8985 0.069 Uiso 1 1 calc R . .
C15 C 0.8644(2) 0.16603(19) -0.82229(13) 0.0527(6) Uani 1 1 d . . .
H15 H 0.9257 0.1969 -0.7904 0.063 Uiso 1 1 calc R . .
N21 N 0.84800(18) 0.04966(14) -0.74205(9) 0.0445(5) Uani 1 1 d . . .
H21 H 0.9319 0.0485 -0.7240 0.053 Uiso 1 1 calc R . .
N22 N 0.66802(19) -0.06204(13) -0.23041(9) 0.0425(5) Uani 1 1 d . . .
H22 H 0.5827 -0.0599 -0.2452 0.051 Uiso 1 1 calc R . .
O21 O 0.63902(17) 0.01265(14) -0.72872(9) 0.0596(5) Uani 1 1 d . . .
O22 O 0.86854(17) -0.07458(16) -0.26214(8) 0.0683(6) Uani 1 1 d . . .
C20 C 0.7599(2) 0.01668(16) -0.70629(11) 0.0413(5) Uani 1 1 d . . .
C21 C 0.8223(2) -0.01349(17) -0.63660(12) 0.0460(6) Uani 1 1 d . . .
H21A H 0.8620 -0.0720 -0.6393 0.055 Uiso 1 1 calc . . .
H21B H 0.8941 0.0274 -0.6183 0.055 Uiso 1 1 calc . . .
C22 C 0.7257(3) -0.01851(18) -0.58954(12) 0.0494(6) Uani 1 1 d . . .
H22A H 0.6584 -0.0636 -0.6056 0.059 Uiso 1 1 calc . . .
H22B H 0.6799 0.0384 -0.5898 0.059 Uiso 1 1 calc . . .
C23 C 0.7927(3) -0.0409(2) -0.51794(12) 0.0515(6) Uani 1 1 d . . .
H23A H 0.8430 -0.0960 -0.5182 0.062 Uiso 1 1 calc . . .
H23B H 0.8563 0.0060 -0.5013 0.062 Uiso 1 1 calc . . .
C24 C 0.6966(3) -0.05153(19) -0.47034(12) 0.0502(6) Uani 1 1 d . . .
H24A H 0.6441 -0.1054 -0.4818 0.060 Uiso 1 1 calc . . .
H24B H 0.6351 -0.0013 -0.4758 0.060 Uiso 1 1 calc . . .
C25 C 0.7675(2) -0.05689(18) -0.39753(11) 0.0465(6) Uani 1 1 d . . .
H25A H 0.8287 -0.1073 -0.3922 0.056 Uiso 1 1 calc . . .
H25B H 0.8207 -0.0032 -0.3864 0.056 Uiso 1 1 calc . . .
C26 C 0.6734(2) -0.06687(16) -0.34892(11) 0.0424(5) Uani 1 1 d . . .
H26A H 0.6233 -0.1221 -0.3584 0.051 Uiso 1 1 calc . . .
H26B H 0.6095 -0.0179 -0.3553 0.051 Uiso 1 1 calc . . .
C27 C 0.7466(2) -0.06765(16) -0.27719(11) 0.0393(5) Uani 1 1 d . . .
N31 N 0.6441(2) -0.03539(13) -0.05548(9) 0.0414(4) Uani 1 1 d . . .
C31 C 0.7105(2) -0.05936(15) -0.16078(11) 0.0373(5) Uani 1 1 d . . .
C32 C 0.6169(2) -0.03829(16) -0.12224(11) 0.0394(5) Uani 1 1 d . . .
H32 H 0.5298 -0.0253 -0.1441 0.047 Uiso 1 1 calc R . .
C33 C 0.7695(3) -0.05386(18) -0.02438(12) 0.0504(6) Uani 1 1 d . . .
H33 H 0.7897 -0.0538 0.0222 0.060 Uiso 1 1 calc R . .
C34 C 0.8689(3) -0.0728(2) -0.05893(13) 0.0588(7) Uani 1 1 d . . .
H34 H 0.9559 -0.0834 -0.0358 0.071 Uiso 1 1 calc R . .
C35 C 0.8411(3) -0.07629(19) -0.12780(12) 0.0532(7) Uani 1 1 d . . .
H35 H 0.9082 -0.0896 -0.1516 0.064 Uiso 1 1 calc R . .
C1A C 0.4161(4) -0.2659(3) -0.2622(2) 0.0958(12) Uani 1 1 d . . .
H1A H 0.3267 -0.2547 -0.2813 0.115 Uiso 1 1 calc R . .
C2A C 0.4539(4) -0.2636(3) -0.1950(2) 0.0917(11) Uani 1 1 d . . .
H2A H 0.3906 -0.2481 -0.1695 0.110 Uiso 1 1 calc R . .
C3A C 0.6234(4) -0.2843(2) -0.09220(17) 0.0768(9) Uani 1 1 d . . .
H3A H 0.5610 -0.2709 -0.0657 0.092 Uiso 1 1 calc R . .
C4A C 0.7523(4) -0.3045(2) -0.06273(17) 0.0823(11) Uani 1 1 d . . .
H4A H 0.7764 -0.3051 -0.0163 0.099 Uiso 1 1 calc R . .
C5A C 0.8476(4) -0.3241(2) -0.10055(16) 0.0712(8) Uani 1 1 d . . .
H5A H 0.9349 -0.3378 -0.0794 0.085 Uiso 1 1 calc R . .
C6A C 0.9077(3) -0.3429(2) -0.21211(17) 0.0677(8) Uani 1 1 d . . .
H6A H 0.9954 -0.3579 -0.1923 0.081 Uiso 1 1 calc R . .
C7A C 0.8736(3) -0.3401(2) -0.27926(16) 0.0660(8) Uani 1 1 d . . .
H7A H 0.9391 -0.3515 -0.3045 0.079 Uiso 1 1 calc R . .
C8A C 0.7033(4) -0.3191(2) -0.38149(15) 0.0718(9) Uani 1 1 d . . .
H8A H 0.7673 -0.3298 -0.4077 0.086 Uiso 1 1 calc R . .
C9A C 0.5720(4) -0.3020(2) -0.41209(17) 0.0841(10) Uani 1 1 d . . .
H9A H 0.5485 -0.3014 -0.4586 0.101 Uiso 1 1 calc R . .
C10A C 0.4757(4) -0.2857(2) -0.37434(19) 0.0822(10) Uani 1 1 d . . .
H10A H 0.3874 -0.2751 -0.3956 0.099 Uiso 1 1 calc R . .
C11A C 0.5086(3) -0.2849(2) -0.30488(17) 0.0676(8) Uani 1 1 d . . .
C12A C 0.5841(3) -0.28361(19) -0.16224(16) 0.0630(8) Uani 1 1 d . . .
C13A C 0.8138(3) -0.32340(17) -0.17029(14) 0.0557(7) Uani 1 1 d . . .
C14A C 0.7407(3) -0.32044(18) -0.31278(14) 0.0560(7) Uani 1 1 d . . .
C15A C 0.6431(3) -0.30323(16) -0.27309(14) 0.0513(6) Uani 1 1 d . . .
C16A C 0.6808(3) -0.30345(16) -0.20161(14) 0.0518(6) Uani 1 1 d . . .

loop_
_atom_site_aniso_label
_atom_site_aniso_U_11
_atom_site_aniso_U_22
_atom_site_aniso_U_33
_atom_site_aniso_U_23
_atom_site_aniso_U_13
_atom_site_aniso_U_12
Cu1 0.0591(3) 0.0435(3) 0.0278(2) 0.00606(16) 0.01946(18) 0.00681(18)
S100 0.0932(7) 0.0575(5) 0.1228(8) 0.0376(5) 0.0302(6) 0.0074(4)
N100 0.0645(13) 0.0451(12) 0.0360(11) 0.0075(9) 0.0149(9) 0.0026(10)
C100 0.0388(12) 0.0515(15) 0.0383(13) 0.0011(11) 0.0102(10) -0.0044(10)
N11 0.0533(12) 0.0555(12) 0.0279(10) -0.0008(9) 0.0122(9) -0.0017(9)
C11 0.0337(11) 0.0559(14) 0.0320(12) 0.0028(10) 0.0112(9) 0.0016(10)
C12 0.0486(13) 0.0496(14) 0.0314(12) 0.0004(10) 0.0124(10) -0.0036(11)
C13 0.0561(15) 0.0638(17) 0.0355(13) 0.0102(12) 0.0132(11) -0.0014(13)
C14 0.0575(16) 0.0604(17) 0.0546(16) 0.0112(13) 0.0122(13) -0.0137(13)
C15 0.0450(14) 0.0646(17) 0.0474(15) 0.0020(12) 0.0065(11) -0.0111(12)
N21 0.0349(10) 0.0677(14) 0.0303(10) 0.0038(9) 0.0049(8) -0.0054(9)
N22 0.0370(10) 0.0630(13) 0.0288(10) 0.0006(9) 0.0095(8) 0.0035(9)
O21 0.0401(10) 0.1009(16) 0.0378(10) 0.0112(9) 0.0079(8) -0.0134(9)
O22 0.0402(10) 0.1332(19) 0.0329(9) 0.0065(11) 0.0105(8) 0.0074(10)
C20 0.0425(13) 0.0527(14) 0.0292(12) -0.0016(10) 0.0083(10) -0.0029(10)
C21 0.0482(13) 0.0594(15) 0.0315(12) 0.0042(11) 0.0103(10) 0.0020(11)
C22 0.0482(14) 0.0714(17) 0.0289(12) 0.0040(11) 0.0086(10) -0.0053(12)
C23 0.0520(14) 0.0717(17) 0.0316(13) 0.0057(12) 0.0099(11) 0.0033(13)
C24 0.0503(14) 0.0700(18) 0.0309(12) 0.0016(12) 0.0091(10) -0.0020(12)
C25 0.0456(13) 0.0666(17) 0.0286(12) 0.0014(11) 0.0106(10) 0.0058(11)
C26 0.0441(12) 0.0548(14) 0.0293(12) -0.0016(10) 0.0098(10) -0.0013(11)
C27 0.0390(12) 0.0519(14) 0.0292(11) 0.0010(10) 0.0117(9) 0.0015(10)
N31 0.0543(12) 0.0436(11) 0.0288(10) 0.0011(8) 0.0146(9) 0.0044(9)
C31 0.0413(12) 0.0427(13) 0.0293(11) 0.0011(9) 0.0108(9) 0.0026(9)
C32 0.0419(12) 0.0476(13) 0.0305(12) 0.0049(10) 0.0114(9) 0.0004(10)
C33 0.0611(16) 0.0620(17) 0.0274(12) 0.0027(11) 0.0070(11) 0.0114(13)
C34 0.0540(15) 0.086(2) 0.0350(13) 0.0020(13) 0.0039(11) 0.0201(14)
C35 0.0475(14) 0.0775(18) 0.0360(13) 0.0021(13) 0.0114(11) 0.0162(13)
C1A 0.066(2) 0.109(3) 0.115(3) 0.014(3) 0.021(2) 0.011(2)
C2A 0.085(3) 0.095(3) 0.108(3) 0.010(2) 0.050(2) 0.016(2)
C3A 0.109(3) 0.063(2) 0.068(2) -0.0025(16) 0.043(2) -0.0022(18)
C4A 0.126(3) 0.071(2) 0.0504(19) -0.0049(16) 0.018(2) -0.020(2)
C5A 0.082(2) 0.0635(19) 0.064(2) 0.0048(15) 0.0038(17) -0.0114(16)
C6A 0.0598(17) 0.0601(18) 0.083(2) -0.0018(16) 0.0125(16) -0.0061(14)
C7A 0.0643(18) 0.0617(18) 0.076(2) -0.0076(16) 0.0246(16) 0.0013(14)
C8A 0.096(2) 0.0688(19) 0.0545(19) -0.0161(15) 0.0234(17) -0.0036(17)
C9A 0.112(3) 0.083(2) 0.0521(19) -0.0117(17) 0.002(2) -0.014(2)
C10A 0.076(2) 0.086(2) 0.077(2) 0.0056(19) -0.0069(19) -0.0110(18)
C11A 0.0615(18) 0.0662(19) 0.075(2) 0.0043(16) 0.0140(16) 0.0016(14)
C12A 0.074(2) 0.0518(16) 0.069(2) 0.0041(14) 0.0277(16) 0.0072(14)
C13A 0.0684(17) 0.0437(14) 0.0548(17) 0.0007(12) 0.0118(14) -0.0070(13)
C14A 0.0698(18) 0.0462(14) 0.0552(17) -0.0069(12) 0.0197(14) -0.0058(13)
C15A 0.0637(16) 0.0377(13) 0.0539(16) -0.0035(11) 0.0151(13) -0.0024(11)
C16A 0.0668(17) 0.0378(13) 0.0541(16) -0.0032(11) 0.0196(13) -0.0021(11)

loop_
_atom_type_symbol
_atom_type_description
_atom_type_scat_dispersion_real
_atom_type_scat_dispersion_imag
_atom_type_scat_source
C C 0.0033 0.0016 'International Tables Vol C Tables 4.2.6.8 and 6.1.1.4'
H H 0.0000 0.0000 'International Tables Vol C Tables 4.2.6.8 and 6.1.1.4'
N N 0.0061 0.0033 'International Tables Vol C Tables 4.2.6.8 and 6.1.1.4'
O O 0.0106 0.0060 'International Tables Vol C Tables 4.2.6.8 and 6.1.1.4'
S S 0.1246 0.1234 'International Tables Vol C Tables 4.2.6.8 and 6.1.1.4'
Cu Cu 0.3201 1.2651 'International Tables Vol C Tables 4.2.6.8 and 6.1.1.4'

loop_
_geom_angle_atom_site_label_1
_geom_angle_atom_site_label_2
_geom_angle_atom_site_label_3
_geom_angle
_geom_angle_site_symmetry_1
_geom_angle_site_symmetry_3
_geom_angle_publ_flag
N100 Cu1 N100 180.00(12) . 3_655 ?
N100 Cu1 N31 89.73(8) . . ?
N100 Cu1 N31 90.27(8) 3_655 . ?
N100 Cu1 N31 90.27(8) . 3_655 ?
N100 Cu1 N31 89.73(8) 3_655 3_655 ?
N31 Cu1 N31 180.00(14) . 3_655 ?
C100 N100 Cu1 168.6(2) . . ?
N100 C100 S100 179.5(3) . . ?
C12 N11 C13 117.2(2) . . ?
C15 C11 C12 118.1(2) . . ?
C15 C11 N21 120.4(2) . . ?
C12 C11 N21 121.4(2) . . ?
N11 C12 C11 123.8(2) . . ?
N11 C13 C14 122.7(2) . . ?
C13 C14 C15 119.5(2) . . ?
C11 C15 C14 118.4(2) . . ?
C20 N21 C11 124.50(19) . . ?
C27 N22 C31 127.19(19) . . ?
O21 C20 N21 122.4(2) . . ?
O21 C20 C21 123.0(2) . . ?
N21 C20 C21 114.5(2) . . ?
C22 C21 C20 114.1(2) . . ?
C21 C22 C23 113.4(2) . . ?
C24 C23 C22 114.4(2) . . ?
C23 C24 C25 112.9(2) . . ?
C26 C25 C24 113.8(2) . . ?
C25 C26 C27 112.38(19) . . ?
O22 C27 N22 122.2(2) . . ?
O22 C27 C26 122.1(2) . . ?
N22 C27 C26 115.71(19) . . ?
C33 N31 C32 117.8(2) . . ?
C33 N31 Cu1 120.01(15) . . ?
C32 N31 Cu1 122.18(16) . . ?
C35 C31 C32 117.6(2) . . ?
C35 C31 N22 124.2(2) . . ?
C32 C31 N22 118.10(19) . . ?
N31 C32 C31 123.9(2) . . ?
N31 C33 C34 122.0(2) . . ?
C33 C34 C35 120.4(2) . . ?
C34 C35 C31 118.3(2) . . ?
C2A C1A C11A 122.1(4) . . ?
C1A C2A C12A 122.6(3) . . ?
C4A C3A C12A 120.6(3) . . ?
C3A C4A C5A 121.2(3) . . ?
C4A C5A C13A 120.4(3) . . ?
C7A C6A C13A 122.0(3) . . ?
C6A C7A C14A 122.0(3) . . ?
C14A C8A C9A 120.9(3) . . ?
C10A C9A C8A 120.5(3) . . ?
C9A C10A C11A 120.9(3) . . ?
C10A C11A C1A 124.4(3) . . ?
C10A C11A C15A 118.9(3) . . ?
C1A C11A C15A 116.6(3) . . ?
C2A C12A C3A 123.0(3) . . ?
C2A C12A C16A 118.1(3) . . ?
C3A C12A C16A 118.8(3) . . ?
C5A C13A C16A 119.2(3) . . ?
C5A C13A C6A 123.0(3) . . ?
C16A C13A C6A 117.7(3) . . ?
C8A C14A C15A 119.3(3) . . ?
C8A C14A C7A 122.8(3) . . ?
C15A C14A C7A 117.8(3) . . ?
C14A C15A C11A 119.4(3) . . ?
C14A C15A C16A 120.0(3) . . ?
C11A C15A C16A 120.6(3) . . ?
C13A C16A C12A 119.8(3) . . ?
C13A C16A C15A 120.4(2) . . ?
C12A C16A C15A 119.8(3) . . ?

loop_
_geom_bond_atom_site_label_1
_geom_bond_atom_site_label_2
_geom_bond_distance
_geom_bond_site_symmetry_2
_geom_bond_publ_flag
Cu1 N100 1.964(2) . ?
Cu1 N100 1.964(2) 3_655 ?
Cu1 N31 2.0801(19) . ?
Cu1 N31 2.0801(19) 3_655 ?
S100 C100 1.617(3) . ?
N100 C100 1.139(3) . ?
N11 C12 1.332(3) . ?
N11 C13 1.334(3) . ?
C11 C15 1.373(3) . ?
C11 C12 1.383(3) . ?
C11 N21 1.410(3) . ?
C13 C14 1.370(4) . ?
C14 C15 1.383(4) . ?
N21 C20 1.350(3) . ?
N22 C27 1.357(3) . ?
N22 C31 1.400(3) . ?
O21 C20 1.225(3) . ?
O22 C27 1.221(3) . ?
C20 C21 1.507(3) . ?
C21 C22 1.498(3) . ?
C22 C23 1.522(3) . ?
C23 C24 1.509(3) . ?
C24 C25 1.519(3) . ?
C25 C26 1.509(3) . ?
C26 C27 1.505(3) . ?
N31 C33 1.337(3) . ?
N31 C32 1.334(3) . ?
C31 C35 1.389(3) . ?
C31 C32 1.379(3) . ?
C33 C34 1.366(4) . ?
C34 C35 1.376(3) . ?
C1A C2A 1.347(5) . ?
C1A C11A 1.425(5) . ?
C2A C12A 1.393(5) . ?
C3A C4A 1.363(5) . ?
C3A C12A 1.404(4) . ?
C4A C5A 1.378(5) . ?
C5A C13A 1.394(4) . ?
C6A C7A 1.344(4) . ?
C6A C13A 1.424(4) . ?
C7A C14A 1.420(4) . ?
C8A C14A 1.377(4) . ?
C8A C9A 1.381(5) . ?
C9A C10A 1.376(5) . ?
C10A C11A 1.388(5) . ?
C11A C15A 1.420(4) . ?
C12A C16A 1.412(4) . ?
C13A C16A 1.409(4) . ?
C14A C15A 1.417(4) . ?
C15A C16A 1.431(4) . ?
